data_7151600
loop_
_publ_author_name
'Urones, Julio G.'
'Garrido, Narciso M.'
'D\'iez, David'
'El Hammoumi, Mohamed M.'
'Dominguez, Sara H.'
'Antonio Casaseca, J.'
'Davies, Stephen G.'
'Smith, Andrew D.'

_publ_section_title
;
 Asymmetric synthesis of the stereoisomers of
 2-amino-5-carboxymethyl-cyclopentane-1-carboxylate.
;
_journal_issue 3
_journal_name_full 'Organic &amp; biomolecular chemistry'
_journal_page_first 364
_journal_page_last 372
_journal_paper_doi 10.1039/b313386a
_journal_volume 2
_journal_year 2004
_chemical_formula_sum 'C25 H31 N O4'
_chemical_formula_weight 409.51
_chemical_name_systematic
;
?
;
_space_group_IT_number 19
_symmetry_cell_setting orthorhombic
_symmetry_space_group_name_Hall 'P 2ac 2ab'
_symmetry_space_group_name_H-M 'P 21 21 21'
_atom_sites_solution_hydrogens geom
_atom_sites_solution_primary direct
_atom_sites_solution_secondary difmap
_audit_creation_method SHELXL
_cell_angle_alpha 90.00
_cell_angle_beta 90.00
_cell_angle_gamma 90.00
_cell_formula_units_Z 4
_cell_length_a 18.0640(10)
_cell_length_b 13.9610(10)
_cell_length_c 9.1430(10)
_cell_measurement_temperature 293(2)
_cell_volume 2305.8(3)
_computing_cell_refinement 'Siemens XSCANS'
_computing_data_collection CRYSOM
_computing_data_reduction XRAY80
_computing_molecular_graphics 'Siemens SHELXTL'
_computing_publication_material 'Siemens SHELXTL'
_computing_structure_refinement 'Siemens SHELXTL'
_computing_structure_solution 'Siemens SHELXTL'
_diffrn_ambient_temperature 293(2)
_diffrn_measurement_device 'Seifert XRD 3003 SC'
_diffrn_measurement_method 2theta-omega
_diffrn_radiation_monochromator graphite
_diffrn_radiation_source 'fine-focus sealed tube'
_diffrn_radiation_type CuK\a
_diffrn_radiation_wavelength 1.54180
_diffrn_reflns_av_R_equivalents 0.0000
_diffrn_reflns_av_sigmaI/netI 0.0091
_diffrn_reflns_limit_h_max 21
_diffrn_reflns_limit_h_min 0
_diffrn_reflns_limit_k_max 16
_diffrn_reflns_limit_k_min 0
_diffrn_reflns_limit_l_max 9
_diffrn_reflns_limit_l_min -1
_diffrn_reflns_number 2087
_diffrn_reflns_theta_max 65.35
_diffrn_reflns_theta_min 4.00
_exptl_absorpt_coefficient_mu 0.634
_exptl_absorpt_correction_type none
_exptl_crystal_density_diffrn 1.180
_exptl_crystal_F_000 880
_exptl_crystal_size_max 1
_exptl_crystal_size_mid 0.8
_exptl_crystal_size_min 0.7
_refine_diff_density_max 0.153
_refine_diff_density_min -0.209
_refine_diff_density_rms 0.051
_refine_ls_abs_structure_details 'Flack H D (1983), Acta Cryst. A39, 876-881'
_refine_ls_abs_structure_Flack 0.20(42)
_refine_ls_extinction_coef 0.0467(25)
_refine_ls_extinction_expression Fc^*^=kFc[1+0.001xFc^2^\l^3^/sin(2\q)]^-1/4^
_refine_ls_extinction_method SHELXL
_refine_ls_goodness_of_fit_all 1.047
_refine_ls_goodness_of_fit_obs 1.041
_refine_ls_matrix_type full
_refine_ls_number_parameters 275
_refine_ls_number_reflns 2087
_refine_ls_number_restraints 0
_refine_ls_restrained_S_all 1.047
_refine_ls_restrained_S_obs 1.041
_refine_ls_R_factor_all 0.0483
_refine_ls_R_factor_obs 0.0457
_refine_ls_shift/esd_max -0.002
_refine_ls_shift/esd_mean 0.000
_refine_ls_structure_factor_coef Fsqd
_refine_ls_weighting_scheme
;
calc w=1/[\s^2^(Fo^2^)+(0.0937P)^2^+0.2319P] where
P=(Fo^2^+2Fc^2^)/3
;
_refine_ls_wR_factor_all 0.1272
_refine_ls_wR_factor_obs 0.1210
_reflns_number_observed 1934
_reflns_number_total 2087
_reflns_observed_criterion >2sigma(I)
_cod_data_source_file b313386a.txt
_cod_data_source_block testr
_cod_depositor_comments
;
The following automatic conversions were performed:
'_symmetry_cell_setting' value 'Orthorhombic' changed to 'orthorhombic'
according to '/home/saulius/struct/CIF-dictionaries/cif_core.dic'
dictionary named 'cif_core.dic' version 2.4.1 from 2010-06-29.

Automatic conversion script
Id: cif_fix_enum 1527 2010-12-29 10:47:43Z saulius 
;
_cod_original_sg_symbol_H-M P212121
_cod_database_code 7151600

loop_
_symmetry_equiv_pos_as_xyz
'x, y, z'
'-x+1/2, -y, z+1/2'
'-x, y+1/2, -z+1/2'
'x+1/2, -y+1/2, -z'

loop_
_atom_site_aniso_label
_atom_site_aniso_U_11
_atom_site_aniso_U_22
_atom_site_aniso_U_33
_atom_site_aniso_U_23
_atom_site_aniso_U_13
_atom_site_aniso_U_12
N1 0.0378(10) 0.0543(11) 0.0503(12) -0.0034(11) 0.0074(10) -0.0063(9)
O1 0.0754(15) 0.123(2) 0.078(2) 0.026(2) -0.0281(14) 0.0022(15)
O2 0.097(2) 0.0833(14) 0.0558(13) -0.0005(12) 0.0062(13) 0.0243(14)
O3 0.0660(13) 0.0597(12) 0.137(2) 0.0204(14) 0.030(2) 0.0069(11)
O4 0.0487(11) 0.0685(12) 0.108(2) 0.0005(13) 0.0107(13) -0.0120(10)
C1 0.0412(12) 0.0553(14) 0.0503(15) 0.0033(13) -0.0059(12) 0.0005(11)
C2 0.0377(12) 0.0472(12) 0.059(2) 0.0042(13) -0.0042(13) 0.0035(10)
C3 0.0416(13) 0.0482(13) 0.070(2) 0.0099(14) 0.0011(14) 0.0025(10)
C4 0.064(2) 0.072(2) 0.070(2) 0.020(2) -0.006(2) -0.006(2)
C5 0.068(2) 0.074(2) 0.070(2) 0.020(2) -0.012(2) -0.007(2)
C6 0.056(2) 0.0507(14) 0.063(2) 0.0093(14) -0.0121(15) -0.0057(13)
C7 0.165(5) 0.100(3) 0.058(2) -0.009(2) 0.022(3) 0.014(3)
C8 0.0477(14) 0.0554(14) 0.084(2) 0.008(2) 0.002(2) -0.0041(12)
C9 0.0494(14) 0.0531(14) 0.075(2) -0.0046(15) 0.0165(15) -0.0029(13)
C10 0.071(2) 0.086(2) 0.129(4) 0.008(3) 0.019(2) -0.031(2)
C11 0.0418(13) 0.065(2) 0.055(2) -0.0048(15) 0.0008(13) -0.0109(12)
C12 0.057(2) 0.140(4) 0.064(2) 0.000(2) -0.016(2) -0.026(2)
C13 0.0350(11) 0.0478(12) 0.057(2) 0.0008(13) 0.0049(12) -0.0035(10)
C14 0.0381(13) 0.082(2) 0.055(2) 0.007(2) 0.0037(13) 0.0062(13)
C15 0.055(2) 0.095(2) 0.059(2) 0.014(2) 0.002(2) 0.001(2)
C16 0.062(2) 0.085(2) 0.068(2) 0.005(2) 0.022(2) 0.000(2)
C17 0.044(2) 0.096(2) 0.081(2) 0.005(2) 0.019(2) 0.012(2)
C18 0.0385(13) 0.076(2) 0.076(2) 0.003(2) -0.0007(14) 0.0064(14)
C19 0.057(2) 0.069(2) 0.054(2) -0.0045(15) 0.0121(14) -0.0046(13)
C20 0.0446(13) 0.065(2) 0.062(2) -0.0140(15) 0.0170(15) -0.0070(12)
C21 0.057(2) 0.078(2) 0.082(2) -0.016(2) 0.005(2) 0.007(2)
C22 0.065(2) 0.098(3) 0.104(3) 0.008(3) 0.017(2) 0.022(2)
C23 0.079(3) 0.076(2) 0.157(5) 0.004(3) 0.043(3) 0.012(2)
C24 0.093(3) 0.069(2) 0.152(5) -0.041(3) 0.028(3) -0.018(2)
C25 0.077(2) 0.081(2) 0.096(3) -0.030(2) 0.005(2) -0.015(2)

loop_
_atom_site_label
_atom_site_type_symbol
_atom_site_fract_x
_atom_site_fract_y
_atom_site_fract_z
_atom_site_U_iso_or_equiv
_atom_site_thermal_displace_type
_atom_site_occupancy
_atom_site_calc_flag
_atom_site_refinement_flags
_atom_site_disorder_group
N1 N 0.08740(11) 0.40194(15) 0.4502(3) 0.0475(5) Uani 1 d . .
O1 O 0.19002(14) 0.5239(2) 0.7849(3) 0.0921(9) Uani 1 d . .
O2 O 0.0837(2) 0.5975(2) 0.7393(2) 0.0786(7) Uani 1 d . .
O3 O 0.22667(13) 0.8338(2) 0.4010(4) 0.0877(9) Uani 1 d . .
O4 O 0.34217(11) 0.7802(2) 0.4213(3) 0.0751(7) Uani 1 d . .
C1 C 0.08420(14) 0.5065(2) 0.4560(3) 0.0489(6) Uani 1 d . .
H1 H 0.04073(14) 0.5238(2) 0.5145(3) 0.059 Uiso 1 calc R .
C2 C 0.15274(14) 0.5466(2) 0.5354(3) 0.0482(6) Uani 1 d . .
H2 H 0.19447(14) 0.5040(2) 0.5141(3) 0.058 Uiso 1 calc R .
C3 C 0.16914(14) 0.6440(2) 0.4634(4) 0.0532(7) Uani 1 d . .
H3 H 0.13580(14) 0.6929(2) 0.5030(4) 0.064 Uiso 1 calc R .
C4 C 0.1495(2) 0.6240(2) 0.3034(4) 0.0685(9) Uani 1 d . .
H4A H 0.1407(2) 0.6832(2) 0.2508(4) 0.082 Uiso 1 calc R .
H4B H 0.1890(2) 0.5891(2) 0.2552(4) 0.082 Uiso 1 calc R .
C5 C 0.0798(2) 0.5642(2) 0.3107(4) 0.0707(9) Uani 1 d . .
H5A H 0.0771(2) 0.5211(2) 0.2277(4) 0.085 Uiso 1 calc R .
H5B H 0.0364(2) 0.6050(2) 0.3102(4) 0.085 Uiso 1 calc R .
C6 C 0.1454(2) 0.5534(2) 0.6987(4) 0.0565(7) Uani 1 d . .
C7 C 0.0711(3) 0.6102(3) 0.8942(4) 0.108(2) Uani 1 d . .
H7A H 0.0228(8) 0.6370(24) 0.9095(5) 0.161 Uiso 1 calc R .
H7B H 0.1078(12) 0.6526(21) 0.9336(9) 0.161 Uiso 1 calc R .
H7C H 0.0743(21) 0.5492(5) 0.9425(7) 0.161 Uiso 1 calc R .
C8 C 0.2491(2) 0.6741(2) 0.4871(4) 0.0624(8) Uani 1 d . .
H8A H 0.2595(2) 0.6722(2) 0.5911(4) 0.075 Uiso 1 calc R .
H8B H 0.2811(2) 0.6275(2) 0.4401(4) 0.075 Uiso 1 calc R .
C9 C 0.2685(2) 0.7713(2) 0.4310(4) 0.0593(8) Uani 1 d . .
C10 C 0.3697(2) 0.8728(3) 0.3774(6) 0.0955(13) Uani 1 d . .
H10A H 0.4225(3) 0.8698(7) 0.3665(39) 0.143 Uiso 1 calc R .
H10B H 0.3573(18) 0.9194(6) 0.4506(21) 0.143 Uiso 1 calc R .
H10C H 0.3477(16) 0.8907(12) 0.2859(22) 0.143 Uiso 1 calc R .
C11 C 0.01535(15) 0.3533(2) 0.4626(3) 0.0540(7) Uani 1 d . .
H11 H 0.02549(15) 0.2848(2) 0.4496(3) 0.065 Uiso 1 calc R .
C12 C -0.0394(2) 0.3804(4) 0.3421(4) 0.0870(13) Uani 1 d . .
H12A H -0.0538(14) 0.4462(8) 0.3536(21) 0.131 Uiso 1 calc R .
H12B H -0.0824(8) 0.3402(16) 0.3487(23) 0.131 Uiso 1 calc R .
H12C H -0.0164(6) 0.3718(22) 0.2483(4) 0.131 Uiso 1 calc R .
C13 C -0.01477(14) 0.3640(2) 0.6168(3) 0.0467(6) Uani 1 d . .
C14 C 0.03122(15) 0.3507(2) 0.7344(3) 0.0585(8) Uani 1 d . .
H14 H 0.08106(15) 0.3379(2) 0.7181(3) 0.070 Uiso 1 calc R .
C15 C 0.0056(2) 0.3559(3) 0.8756(4) 0.0695(9) Uani 1 d . .
H15 H 0.0382(2) 0.3469(3) 0.9531(4) 0.083 Uiso 1 calc R .
C16 C -0.0683(2) 0.3744(3) 0.9032(4) 0.0715(9) Uani 1 d . .
H16 H -0.0859(2) 0.3782(3) 0.9987(4) 0.086 Uiso 1 calc R .
C17 C -0.1148(2) 0.3869(3) 0.7874(4) 0.0738(10) Uani 1 d . .
H17 H -0.1646(2) 0.3995(3) 0.8042(4) 0.089 Uiso 1 calc R .
C18 C -0.0889(2) 0.3813(2) 0.6455(4) 0.0633(8) Uani 1 d . .
H18 H -0.1218(2) 0.3893(2) 0.5681(4) 0.076 Uiso 1 calc R .
C19 C 0.1351(2) 0.3625(2) 0.3364(3) 0.0600(8) Uani 1 d . .
H19A H 0.1776(2) 0.4040(2) 0.3232(3) 0.072 Uiso 1 calc R .
H19B H 0.1081(2) 0.3603(2) 0.2447(3) 0.072 Uiso 1 calc R .
C20 C 0.1610(2) 0.2635(2) 0.3751(4) 0.0573(7) Uani 1 d . .
C21 C 0.2066(2) 0.2489(3) 0.4957(4) 0.0719(9) Uani 1 d . .
H21 H 0.2210(2) 0.3012(3) 0.5518(4) 0.086 Uiso 1 calc R .
C22 C 0.2306(2) 0.1596(3) 0.5334(6) 0.0891(11) Uani 1 d . .
H22 H 0.2612(2) 0.1519(3) 0.6144(6) 0.107 Uiso 1 calc R .
C23 C 0.2103(3) 0.0823(3) 0.4540(8) 0.104(2) Uani 1 d . .
H23 H 0.2265(3) 0.0217(3) 0.4811(8) 0.125 Uiso 1 calc R .
C24 C 0.1666(3) 0.0927(3) 0.3359(7) 0.105(2) Uani 1 d . .
H24 H 0.1529(3) 0.0395(3) 0.2811(7) 0.126 Uiso 1 calc R .
C25 C 0.1417(2) 0.1839(3) 0.2958(5) 0.0845(11) Uani 1 d . .
H25 H 0.1116(2) 0.1907(3) 0.2140(5) 0.101 Uiso 1 calc R .

loop_
_atom_type_symbol
_atom_type_description
_atom_type_scat_dispersion_real
_atom_type_scat_dispersion_imag
_atom_type_scat_source
C C 0.0181 0.0091 'International Tables Vol C Tables 4.2.6.8 and 6.1.1.4'
N N 0.0311 0.0180 'International Tables Vol C Tables 4.2.6.8 and 6.1.1.4'
O O 0.0492 0.0322 'International Tables Vol C Tables 4.2.6.8 and 6.1.1.4'
H H 0.0000 0.0000 'International Tables Vol C Tables 4.2.6.8 and 6.1.1.4'

loop_
_geom_angle_atom_site_label_1
_geom_angle_atom_site_label_2
_geom_angle_atom_site_label_3
_geom_angle
_geom_angle_site_symmetry_1
_geom_angle_site_symmetry_3
_geom_angle_publ_flag
C19 N1 C1 115.2(2) . . ?
C19 N1 C11 113.7(2) . . ?
C1 N1 C11 115.0(2) . . ?
C6 O2 C7 117.6(3) . . ?
C9 O4 C10 116.4(3) . . ?
N1 C1 C2 110.4(2) . . ?
N1 C1 C5 119.2(3) . . ?
C2 C1 C5 104.7(2) . . ?
N1 C1 H1 107.30(14) . . ?
C2 C1 H1 107.3(2) . . ?
C5 C1 H1 107.3(2) . . ?
C6 C2 C3 112.7(2) . . ?
C6 C2 C1 114.8(2) . . ?
C3 C2 C1 105.9(2) . . ?
C6 C2 H2 107.7(2) . . ?
C3 C2 H2 107.68(14) . . ?
C1 C2 H2 107.68(14) . . ?
C8 C3 C4 114.0(3) . . ?
C8 C3 C2 111.5(2) . . ?
C4 C3 C2 101.7(2) . . ?
C8 C3 H3 109.8(2) . . ?
C4 C3 H3 109.8(2) . . ?
C2 C3 H3 109.79(14) . . ?
C5 C4 C3 104.6(3) . . ?
C5 C4 H4A 110.8(2) . . ?
C3 C4 H4A 110.8(2) . . ?
C5 C4 H4B 110.8(2) . . ?
C3 C4 H4B 110.8(2) . . ?
H4A C4 H4B 108.9 . . ?
C4 C5 C1 106.3(3) . . ?
C4 C5 H5A 110.5(2) . . ?
C1 C5 H5A 110.5(2) . . ?
C4 C5 H5B 110.5(2) . . ?
C1 C5 H5B 110.5(2) . . ?
H5A C5 H5B 108.7 . . ?
O1 C6 O2 122.7(3) . . ?
O1 C6 C2 124.9(3) . . ?
O2 C6 C2 112.5(2) . . ?
O2 C7 H7A 109.5(3) . . ?
O2 C7 H7B 109.5(3) . . ?
H7A C7 H7B 109.5 . . ?
O2 C7 H7C 109.5(2) . . ?
H7A C7 H7C 109.5 . . ?
H7B C7 H7C 109.5 . . ?
C9 C8 C3 115.2(3) . . ?
C9 C8 H8A 108.5(2) . . ?
C3 C8 H8A 108.5(2) . . ?
C9 C8 H8B 108.5(2) . . ?
C3 C8 H8B 108.5(2) . . ?
H8A C8 H8B 107.5 . . ?
O3 C9 O4 123.3(3) . . ?
O3 C9 C8 126.8(3) . . ?
O4 C9 C8 110.0(3) . . ?
O4 C10 H10A 109.5(2) . . ?
O4 C10 H10B 109.5(2) . . ?
H10A C10 H10B 109.5 . . ?
O4 C10 H10C 109.5(2) . . ?
H10A C10 H10C 109.5 . . ?
H10B C10 H10C 109.5 . . ?
N1 C11 C13 110.0(2) . . ?
N1 C11 C12 113.7(3) . . ?
C13 C11 C12 114.4(3) . . ?
N1 C11 H11 106.0(2) . . ?
C13 C11 H11 106.0(2) . . ?
C12 C11 H11 106.0(2) . . ?
C11 C12 H12A 109.5(2) . . ?
C11 C12 H12B 109.5(2) . . ?
H12A C12 H12B 109.5 . . ?
C11 C12 H12C 109.5(2) . . ?
H12A C12 H12C 109.5 . . ?
H12B C12 H12C 109.5 . . ?
C14 C13 C18 117.4(3) . . ?
C14 C13 C11 119.8(2) . . ?
C18 C13 C11 122.6(3) . . ?
C13 C14 C15 121.7(3) . . ?
C13 C14 H14 119.1(2) . . ?
C15 C14 H14 119.1(2) . . ?
C14 C15 C16 120.5(3) . . ?
C14 C15 H15 119.8(2) . . ?
C16 C15 H15 119.8(2) . . ?
C17 C16 C15 118.5(3) . . ?
C17 C16 H16 120.8(2) . . ?
C15 C16 H16 120.8(2) . . ?
C16 C17 C18 121.0(3) . . ?
C16 C17 H17 119.5(2) . . ?
C18 C17 H17 119.5(2) . . ?
C17 C18 C13 120.9(3) . . ?
C17 C18 H18 119.5(2) . . ?
C13 C18 H18 119.5(2) . . ?
N1 C19 C20 111.3(2) . . ?
N1 C19 H19A 109.37(15) . . ?
C20 C19 H19A 109.4(2) . . ?
N1 C19 H19B 109.4(2) . . ?
C20 C19 H19B 109.4(2) . . ?
H19A C19 H19B 108.0 . . ?
C25 C20 C21 116.8(3) . . ?
C25 C20 C19 122.8(3) . . ?
C21 C20 C19 120.4(3) . . ?
C22 C21 C20 121.5(4) . . ?
C22 C21 H21 119.2(3) . . ?
C20 C21 H21 119.2(2) . . ?
C23 C22 C21 120.4(5) . . ?
C23 C22 H22 119.8(3) . . ?
C21 C22 H22 119.8(3) . . ?
C24 C23 C22 120.3(4) . . ?
C24 C23 H23 119.8(3) . . ?
C22 C23 H23 119.8(3) . . ?
C23 C24 C25 119.8(4) . . ?
C23 C24 H24 120.1(3) . . ?
C25 C24 H24 120.1(3) . . ?
C20 C25 C24 121.1(4) . . ?
C20 C25 H25 119.4(2) . . ?
C24 C25 H25 119.4(3) . . ?

loop_
_geom_bond_atom_site_label_1
_geom_bond_atom_site_label_2
_geom_bond_distance
_geom_bond_site_symmetry_2
_geom_bond_publ_flag
N1 C19 1.458(4) . ?
N1 C1 1.462(3) . ?
N1 C11 1.473(3) . ?
O1 C6 1.201(4) . ?
O2 C6 1.325(4) . ?
O2 C7 1.446(5) . ?
O3 C9 1.187(4) . ?
O4 C9 1.339(4) . ?
O4 C10 1.441(4) . ?
C1 C2 1.541(4) . ?
C1 C5 1.556(4) . ?
C1 H1 0.98 . ?
C2 C6 1.502(5) . ?
C2 C3 1.539(4) . ?
C2 H2 0.98 . ?
C3 C8 1.520(4) . ?
C3 C4 1.531(5) . ?
C3 H3 0.98 . ?
C4 C5 1.512(5) . ?
C4 H4A 0.97 . ?
C4 H4B 0.97 . ?
C5 H5A 0.97 . ?
C5 H5B 0.97 . ?
C7 H7A 0.96 . ?
C7 H7B 0.96 . ?
C7 H7C 0.96 . ?
C8 C9 1.492(4) . ?
C8 H8A 0.97 . ?
C8 H8B 0.97 . ?
C10 H10A 0.96 . ?
C10 H10B 0.96 . ?
C10 H10C 0.96 . ?
C11 C13 1.519(4) . ?
C11 C12 1.528(4) . ?
C11 H11 0.98 . ?
C12 H12A 0.96 . ?
C12 H12B 0.96 . ?
C12 H12C 0.96 . ?
C13 C14 1.371(4) . ?
C13 C18 1.387(4) . ?
C14 C15 1.373(5) . ?
C14 H14 0.93 . ?
C15 C16 1.384(5) . ?
C15 H15 0.93 . ?
C16 C17 1.362(5) . ?
C16 H16 0.93 . ?
C17 C18 1.381(5) . ?
C17 H17 0.93 . ?
C18 H18 0.93 . ?
C19 C20 1.502(4) . ?
C19 H19A 0.97 . ?
C19 H19B 0.97 . ?
C20 C25 1.372(4) . ?
C20 C21 1.391(5) . ?
C21 C22 1.365(5) . ?
C21 H21 0.93 . ?
C22 C23 1.352(7) . ?
C22 H22 0.93 . ?
C23 C24 1.345(8) . ?
C23 H23 0.93 . ?
C24 C25 1.399(6) . ?
C24 H24 0.93 . ?
C25 H25 0.93 . ?

loop_
_cod_related_entry_id
_cod_related_entry_database
_cod_related_entry_code
1 ChemSpider 9146806
